data_2223543
loop_
_publ_author_name
'Huang, Quinhua'
'Richardson, Paul F.'
'Rui, Eugene'
'Rheingold, Arnold L.'
'Yanovsky, Alex'

_publ_section_title
;
 6-Methylsulfanyl-4<i>H</i>-pyrimido[1,6-<i>a</i>]pyrimidin-4-one
;
_journal_coeditor_code RZ2363
_journal_issue 10
_journal_name_full 'Acta Crystallographica Section E'
_journal_page_first o2572
_journal_paper_doi 10.1107/S1600536809038562
_journal_volume 65
_journal_year 2009
_chemical_formula_iupac 'C8 H7 N3 O S'
_chemical_formula_moiety 'C8 H7 N3 O S'
_chemical_formula_sum 'C8 H7 N3 O S'
_chemical_formula_weight 193.23
_chemical_name_systematic
;
6-Methylsulfanyl-4<i>H</i>-pyrimido[1,6-<i>a</i>]pyrimidin-4-one
;
_space_group_IT_number 14
_symmetry_cell_setting monoclinic
_symmetry_space_group_name_Hall '-P 2ybc'
_symmetry_space_group_name_H-M 'P 1 21/c 1'
_atom_sites_solution_hydrogens geom
_atom_sites_solution_primary direct
_atom_sites_solution_secondary difmap
_cell_angle_alpha 90.00
_cell_angle_beta 100.1060(10)
_cell_angle_gamma 90.00
_cell_formula_units_Z 4
_cell_length_a 9.7621(8)
_cell_length_b 4.1725(3)
_cell_length_c 20.4092(16)
_cell_measurement_reflns_used 4134
_cell_measurement_temperature 123(2)
_cell_measurement_theta_max 25.4
_cell_measurement_theta_min 3.2
_cell_volume 818.42(11)
_computing_cell_refinement 'SAINT (Bruker, 2004)'
_computing_data_collection 'APEX2 (Bruker, 2004)'
_computing_data_reduction 'SAINT (Bruker, 2004)'
_computing_molecular_graphics 'ORTEP-32 (Farrugia, 1997)'
_computing_publication_material 'WinGX (Farrugia, 1999)'
_computing_structure_refinement 'SHELXL97 (Sheldrick, 2008)'
_computing_structure_solution 'SIR2004 (Burla <i>et al.</i>, 2005)'
_diffrn_ambient_temperature 123(2)
_diffrn_measured_fraction_theta_full 0.999
_diffrn_measured_fraction_theta_max 0.999
_diffrn_measurement_device_type 'Bruker APEXII CCD'
_diffrn_measurement_method '\f and \w'
_diffrn_radiation_monochromator graphite
_diffrn_radiation_source 'fine-focus sealed tube'
_diffrn_radiation_type MoK\a
_diffrn_radiation_wavelength 0.71073
_diffrn_reflns_av_R_equivalents 0.022
_diffrn_reflns_av_sigmaI/netI 0.021
_diffrn_reflns_limit_h_max 11
_diffrn_reflns_limit_h_min -11
_diffrn_reflns_limit_k_max 5
_diffrn_reflns_limit_k_min -4
_diffrn_reflns_limit_l_max 24
_diffrn_reflns_limit_l_min -24
_diffrn_reflns_number 6497
_diffrn_reflns_theta_full 25.00
_diffrn_reflns_theta_max 25.4
_diffrn_reflns_theta_min 2.1
_exptl_absorpt_coefficient_mu 0.35
_exptl_absorpt_correction_T_max 0.972
_exptl_absorpt_correction_T_min 0.849
_exptl_absorpt_correction_type multi-scan
_exptl_absorpt_process_details '(SADABS; Bruker, 2001)'
_exptl_crystal_colour brown
_exptl_crystal_density_diffrn 1.568
_exptl_crystal_density_method 'not measured'
_exptl_crystal_description blade
_exptl_crystal_F_000 400
_exptl_crystal_size_max 0.48
_exptl_crystal_size_mid 0.14
_exptl_crystal_size_min 0.08
_refine_diff_density_max 0.43
_refine_diff_density_min -0.19
_refine_ls_extinction_method none
_refine_ls_goodness_of_fit_ref 1.13
_refine_ls_hydrogen_treatment constr
_refine_ls_matrix_type full
_refine_ls_number_parameters 118
_refine_ls_number_reflns 1498
_refine_ls_number_restraints 0
_refine_ls_restrained_S_all 1.13
_refine_ls_R_factor_all 0.040
_refine_ls_R_factor_gt 0.035
_refine_ls_shift/su_max 0.001
_refine_ls_shift/su_mean 0.000
_refine_ls_structure_factor_coef Fsqd
_refine_ls_weighting_details 'calc w=1/[\s^2^(Fo^2^)+(0.045P)^2^+0.5615P] where P=(Fo^2^+2Fc^2^)/3'
_refine_ls_weighting_scheme calc
_refine_ls_wR_factor_gt 0.093
_refine_ls_wR_factor_ref 0.097
_reflns_number_gt 1333
_reflns_number_total 1498
_reflns_threshold_expression I>2\s(I)
_cod_data_source_file rz2363.cif
_cod_data_source_block I
_cod_depositor_comments
;
The following automatic conversions were performed:
'_symmetry_cell_setting' value 'Monoclinic' changed to 'monoclinic'
according to '/home/saulius/struct/CIF-dictionaries/cif_core.dic'
dictionary named 'cif_core.dic' version 2.4.1 from 2010-06-29.

Automatic conversion script
Id: cif_fix_enum 1527 2010-12-29 10:47:43Z saulius 

The following automatic conversions were performed:

'_symmetry_cell_setting' value 'Monoclinic' changed to 'monoclinic'
according to /home/saulius/struct/CIF-dictionaries/cif_core.dic
dictionary named 'cif_core.dic' version 2.4.1 from 2010-06-29.

Automatic conversion script
Id: cif_fix_values 1715 2011-07-08 13:25:40Z adriana 
;
_cod_original_sg_symbol_H-M 'P 21/c'
_cod_database_code 2223543
_cod_database_fobs_code 2223543

loop_
_symmetry_equiv_pos_as_xyz
'x, y, z'
'-x, y+1/2, -z+1/2'
'-x, -y, -z'
'x, -y-1/2, z-1/2'

loop_
_atom_site_type_symbol
_atom_site_label
_atom_site_fract_x
_atom_site_fract_y
_atom_site_fract_z
_atom_site_U_iso_or_equiv
_atom_site_adp_type
_atom_site_calc_flag
_atom_site_refinement_flags
_atom_site_occupancy
_atom_site_disorder_assembly
_atom_site_disorder_group
S S1 0.56563(5) 0.91748(12) 0.81678(2) 0.02069(19) Uani d . 1 . .
O O1 0.80408(15) 0.9008(4) 0.78390(7) 0.0276(4) Uani d . 1 . .
N N1 0.59517(17) 0.5753(4) 0.92701(8) 0.0203(4) Uani d . 1 . .
N N2 0.79659(16) 0.5851(4) 0.87620(7) 0.0172(4) Uani d . 1 . .
N N3 0.99408(17) 0.2689(4) 0.92351(8) 0.0238(4) Uani d . 1 . .
C C1 0.3990(2) 0.9169(5) 0.84302(11) 0.0280(5) Uani d . 1 . .
H H1A 0.3333 1.0474 0.8123 0.042 Uiso calc R 1 . .
H H1B 0.4089 1.0064 0.8880 0.042 Uiso calc R 1 . .
H H1C 0.3642 0.6966 0.8431 0.042 Uiso calc R 1 . .
C C2 0.65797(19) 0.6714(5) 0.87950(9) 0.0183(4) Uani d . 1 . .
C C3 0.6652(2) 0.3762(5) 0.97497(10) 0.0209(4) Uani d . 1 . .
H H3B 0.6193 0.3094 1.0100 0.025 Uiso calc R 1 . .
C C4 0.7959(2) 0.2700(5) 0.97507(9) 0.0203(4) Uani d . 1 . .
H H4A 0.8392 0.1284 1.0089 0.024 Uiso calc R 1 . .
C C5 0.8678(2) 0.3717(5) 0.92427(9) 0.0186(4) Uani d . 1 . .
C C6 1.0583(2) 0.3766(5) 0.87347(11) 0.0254(5) Uani d . 1 . .
H H6A 1.1495 0.3010 0.8719 0.030 Uiso calc R 1 . .
C C7 0.9993(2) 0.5853(5) 0.82589(9) 0.0199(4) Uani d . 1 . .
H H7A 1.0506 0.6512 0.7927 0.024 Uiso calc R 1 . .
C C8 0.8652(2) 0.7063(5) 0.82424(9) 0.0219(4) Uani d . 1 . .

loop_
_atom_site_aniso_label
_atom_site_aniso_U_11
_atom_site_aniso_U_22
_atom_site_aniso_U_33
_atom_site_aniso_U_12
_atom_site_aniso_U_13
_atom_site_aniso_U_23
S1 0.0177(3) 0.0225(3) 0.0219(3) 0.00111(19) 0.0038(2) 0.0028(2)
O1 0.0237(8) 0.0363(9) 0.0241(7) 0.0002(7) 0.0079(6) 0.0095(7)
N1 0.0196(8) 0.0199(9) 0.0220(8) -0.0009(7) 0.0053(7) -0.0002(7)
N2 0.0184(8) 0.0176(8) 0.0164(8) -0.0021(6) 0.0050(6) -0.0017(6)
N3 0.0199(8) 0.0240(9) 0.0278(9) 0.0015(7) 0.0047(7) -0.0014(8)
C1 0.0201(11) 0.0335(12) 0.0312(11) 0.0032(9) 0.0068(9) 0.0059(10)
C2 0.0169(9) 0.0178(9) 0.0201(10) -0.0015(8) 0.0026(8) -0.0037(8)
C3 0.0211(10) 0.0232(10) 0.0190(10) -0.0025(8) 0.0052(8) 0.0004(8)
C4 0.0233(10) 0.0189(10) 0.0184(10) -0.0007(8) 0.0026(8) 0.0006(8)
C5 0.0179(10) 0.0173(9) 0.0200(10) -0.0016(8) 0.0022(8) -0.0041(8)
C6 0.0180(10) 0.0264(11) 0.0326(11) -0.0005(9) 0.0068(9) -0.0070(9)
C7 0.0253(11) 0.0186(10) 0.0183(10) -0.0042(8) 0.0108(8) -0.0040(8)
C8 0.0234(10) 0.0245(11) 0.0186(10) -0.0066(9) 0.0059(8) -0.0026(9)

loop_
_atom_type_symbol
_atom_type_description
_atom_type_scat_dispersion_real
_atom_type_scat_dispersion_imag
_atom_type_scat_source
C C 0.0033 0.0016 'International Tables Vol C Tables 4.2.6.8 and 6.1.1.4'
H H 0.0000 0.0000 'International Tables Vol C Tables 4.2.6.8 and 6.1.1.4'
N N 0.0061 0.0033 'International Tables Vol C Tables 4.2.6.8 and 6.1.1.4'
O O 0.0106 0.0060 'International Tables Vol C Tables 4.2.6.8 and 6.1.1.4'
S S 0.1246 0.1234 'International Tables Vol C Tables 4.2.6.8 and 6.1.1.4'

loop_
_geom_angle_atom_site_label_1
_geom_angle_atom_site_label_2
_geom_angle_atom_site_label_3
_geom_angle_site_symmetry_1
_geom_angle_site_symmetry_3
_geom_angle
_geom_angle_publ_flag
C2 S1 C1 . . 99.03(9) ?
C2 N1 C3 . . 118.60(17) ?
C2 N2 C5 . . 119.08(16) ?
C2 N2 C8 . . 121.20(16) ?
C5 N2 C8 . . 119.70(16) ?
C5 N3 C6 . . 117.29(18) ?
S1 C1 H1A . . 109.5 ?
S1 C1 H1B . . 109.5 ?
H1A C1 H1B . . 109.5 ?
S1 C1 H1C . . 109.5 ?
H1A C1 H1C . . 109.5 ?
H1B C1 H1C . . 109.5 ?
N1 C2 N2 . . 122.57(17) ?
N1 C2 S1 . . 118.33(15) ?
N2 C2 S1 . . 119.10(14) ?
C4 C3 N1 . . 123.53(18) ?
C4 C3 H3B . . 118.2 ?
N1 C3 H3B . . 118.2 ?
C3 C4 C5 . . 119.37(18) ?
C3 C4 H4A . . 120.3 ?
C5 C4 H4A . . 120.3 ?
N3 C5 N2 . . 123.26(18) ?
N3 C5 C4 . . 119.98(18) ?
N2 C5 C4 . . 116.76(17) ?
C7 C6 N3 . . 123.66(19) ?
C7 C6 H6A . . 118.2 ?
N3 C6 H6A . . 118.2 ?
C6 C7 C8 . . 121.85(18) ?
C6 C7 H7A . . 119.1 ?
C8 C7 H7A . . 119.1 ?
O1 C8 C7 . . 126.55(18) ?
O1 C8 N2 . . 119.26(18) ?
C7 C8 N2 . . 114.19(17) ?

loop_
_geom_bond_atom_site_label_1
_geom_bond_atom_site_label_2
_geom_bond_site_symmetry_2
_geom_bond_distance
_geom_bond_publ_flag
S1 C2 . 1.761(2) ?
S1 C1 . 1.799(2) ?
O1 C8 . 1.233(2) ?
N1 C2 . 1.298(3) ?
N1 C3 . 1.371(3) ?
N2 C2 . 1.413(2) ?
N2 C5 . 1.414(2) ?
N2 C8 . 1.442(2) ?
N3 C5 . 1.308(3) ?
N3 C6 . 1.365(3) ?
C1 H1A . 0.9800 ?
C1 H1B . 0.9800 ?
C1 H1C . 0.9800 ?
C3 C4 . 1.351(3) ?
C3 H3B . 0.9500 ?
C4 C5 . 1.415(3) ?
C4 H4A . 0.9500 ?
C6 C7 . 1.355(3) ?
C6 H6A . 0.9500 ?
C7 C8 . 1.398(3) ?
C7 H7A . 0.9500 ?

loop_
_cod_related_entry_id
_cod_related_entry_database
_cod_related_entry_code
1 ChemSpider 30655899
